data_7715387
loop_
_publ_author_name
'Werner, Luis'
'Hagn, Julika'
'Gerstner, Alexander'
'Radius, Udo'

_publ_section_title
;
 NHC-ligated indenyl- and fluorenyl-substituted Alanes and Gallanes:
 synthons towards indenyl- and fluorenyl-bridged
 (AlC)<sub><i>n</i></sub>-heterocycles (<i>n</i> = 2,3).
;
_journal_issue 13
_journal_name_full 'Dalton transactions (Cambridge, England : 2003)'
_journal_page_first 5932
_journal_page_last 5946
_journal_paper_doi 10.1039/d4dt00244j
_journal_volume 53
_journal_year 2024
_chemical_absolute_configuration unknwon
_chemical_formula_moiety 'C20 H23 Ga N2'
_chemical_formula_sum 'C20 H23 Ga N2'
_chemical_formula_weight 361.12
_space_group_crystal_system orthorhombic
_space_group_IT_number 19
_space_group_name_Hall 'P 2ac 2ab'
_space_group_name_H-M_alt 'P 21 21 21'
_atom_sites_solution_hydrogens mixed
_atom_sites_solution_primary dual
_atom_sites_solution_secondary difmap
_audit_creation_method SHELXL-2018/3
_audit_update_record
;
2024-01-25 deposited with the CCDC.	2024-03-04 downloaded from the CCDC.
;
_cell_angle_alpha 90
_cell_angle_beta 90
_cell_angle_gamma 90
_cell_formula_units_Z 4
_cell_length_a 8.4828(2)
_cell_length_b 13.6588(5)
_cell_length_c 15.2488(5)
_cell_measurement_reflns_used 6929
_cell_measurement_temperature 100(2)
_cell_measurement_theta_max 75.1450
_cell_measurement_theta_min 4.3690
_cell_volume 1766.80(10)
_computing_cell_refinement 'CrysAlisPro 1.171.40.53 (Rigaku OD, 2019)'
_computing_data_collection 'CrysAlisPro 1.171.40.53 (Rigaku OD, 2019)'
_computing_data_reduction 'CrysAlisPro 1.171.40.53 (Rigaku OD, 2019)'
_computing_molecular_graphics 'ShelXLe (Huebschle et all, 2011)'
_computing_publication_material 'SHELXL-2014/6 (Sheldrick, 2014)'
_computing_structure_refinement 'SHELXL-2018/3 (Sheldrick, 2018)'
_computing_structure_solution 'SHELXT 2014/5 (Sheldrick, 2014)'
_diffrn_ambient_temperature 100(2)
_diffrn_detector_area_resol_mean 10.0000
_diffrn_measured_fraction_theta_full 0.999
_diffrn_measured_fraction_theta_max 0.975
_diffrn_measurement_device_type 'XtaLAB Synergy, Dualflex, HyPix'
_diffrn_measurement_method '\w scans'
_diffrn_radiation_type CuK\a
_diffrn_radiation_wavelength 1.54184
_diffrn_reflns_av_R_equivalents 0.0444
_diffrn_reflns_av_unetI/netI 0.0415
_diffrn_reflns_Laue_measured_fraction_full 0.999
_diffrn_reflns_Laue_measured_fraction_max 0.975
_diffrn_reflns_limit_h_max 8
_diffrn_reflns_limit_h_min -10
_diffrn_reflns_limit_k_max 16
_diffrn_reflns_limit_k_min -17
_diffrn_reflns_limit_l_max 13
_diffrn_reflns_limit_l_min -18
_diffrn_reflns_number 10282
_diffrn_reflns_point_group_measured_fraction_full 0.959
_diffrn_reflns_point_group_measured_fraction_max 0.921
_diffrn_reflns_theta_full 72.000
_diffrn_reflns_theta_max 77.906
_diffrn_reflns_theta_min 4.346
_diffrn_source 'micro-focus sealed X-ray tube'
_exptl_absorpt_coefficient_mu 2.117
_exptl_absorpt_correction_T_max 1.000
_exptl_absorpt_correction_T_min 0.697
_exptl_absorpt_correction_type gaussian
_exptl_absorpt_process_details
;
CrysAlisPro 1.171.41.73a (Rigaku Oxford Diffraction, 2020)
Numerical absorption correction based on gaussian integration over
a multifaceted crystal model
Empirical absorption correction using spherical harmonics,
implemented in SCALE3 ABSPACK scaling algorithm.
;
_exptl_crystal_colour colourless
_exptl_crystal_density_diffrn 1.358
_exptl_crystal_description block
_exptl_crystal_F_000 752
_exptl_crystal_size_max 0.090
_exptl_crystal_size_mid 0.080
_exptl_crystal_size_min 0.050
_refine_diff_density_max 0.607
_refine_diff_density_min -0.461
_refine_diff_density_rms 0.062
_refine_ls_abs_structure_details
;
 Flack x determined using 1278 quotients [(I+)-(I-)]/[(I+)+(I-)]
 (Parsons, Flack and Wagner, Acta Cryst. B69 (2013) 249-259).
;
_refine_ls_abs_structure_Flack -0.08(4)
_refine_ls_extinction_method none
_refine_ls_goodness_of_fit_ref 1.079
_refine_ls_hydrogen_treatment mixed
_refine_ls_matrix_type full
_refine_ls_number_parameters 218
_refine_ls_number_reflns 3486
_refine_ls_number_restraints 0
_refine_ls_restrained_S_all 1.079
_refine_ls_R_factor_all 0.0400
_refine_ls_R_factor_gt 0.0380
_refine_ls_shift/su_max 0.000
_refine_ls_shift/su_mean 0.000
_refine_ls_structure_factor_coef Fsqd
_refine_ls_weighting_details 'w=1/[\s^2^(Fo^2^)+(0.0440P)^2^+1.6139P] where P=(Fo^2^+2Fc^2^)/3'
_refine_ls_weighting_scheme calc
_refine_ls_wR_factor_gt 0.0961
_refine_ls_wR_factor_ref 0.0971
_reflns_Friedel_coverage 0.650
_reflns_Friedel_fraction_full 0.905
_reflns_Friedel_fraction_max 0.849
_reflns_number_gt 3316
_reflns_number_total 3486
_reflns_threshold_expression 'I > 2\s(I)'
_cod_data_source_file d4dt00244j2.cif
_cod_data_source_block compound_12
_cod_depositor_comments 'Adding full bibliography for 7715387--7715402.cif.'
_cod_database_code 7715387
_shelx_shelxl_version_number 2018/3
_shelx_space_group_comment
;
The symmetry employed for this shelxl refinement is uniquely defined
by the following loop, which should always be used as a source of
symmetry information in preference to the above space-group names.
They are only intended as comments.
;
_shelx_estimated_absorpt_t_min 0.832
_shelx_estimated_absorpt_t_max 0.902

loop_
_space_group_symop_operation_xyz
'x, y, z'
'-x+1/2, -y, z+1/2'
'-x, y+1/2, -z+1/2'
'x+1/2, -y+1/2, -z'

loop_
_atom_site_label
_atom_site_type_symbol
_atom_site_fract_x
_atom_site_fract_y
_atom_site_fract_z
_atom_site_U_iso_or_equiv
_atom_site_adp_type
_atom_site_occupancy
_atom_site_site_symmetry_order
_atom_site_calc_flag
_atom_site_refinement_flags_posn
_atom_site_refinement_flags_adp
_atom_site_refinement_flags_occupancy
_atom_site_disorder_assembly
_atom_site_disorder_group
Ga01 Ga 0.29150(6) 0.44996(4) 0.19328(3) 0.02339(15) Uani 1 1 d . . . . .
N002 N 0.4124(4) 0.4905(3) 0.3781(2) 0.0190(7) Uani 1 1 d . . . . .
N003 N 0.6034(4) 0.4911(3) 0.2875(2) 0.0186(7) Uani 1 1 d . . . . .
C004 C 0.6678(5) 0.5117(3) 0.3696(3) 0.0201(8) Uani 1 1 d . . . . .
C005 C 0.5461(5) 0.5124(3) 0.4268(3) 0.0198(8) Uani 1 1 d . . . . .
C006 C 0.4477(5) 0.4778(3) 0.2932(3) 0.0200(8) Uani 1 1 d . . . . .
C007 C 0.5367(5) 0.2358(3) 0.2369(3) 0.0265(9) Uani 1 1 d . . . . .
C008 C 0.4624(5) 0.2720(3) 0.1607(3) 0.0253(9) Uani 1 1 d . . . . .
C009 C 0.4176(5) 0.2285(3) 0.3059(3) 0.0256(8) Uani 1 1 d . . . . .
C00A C 0.2724(5) 0.2589(3) 0.2707(3) 0.0256(9) Uani 1 1 d . . . . .
C00B C 0.2978(5) 0.2981(3) 0.1807(3) 0.0245(8) Uani 1 1 d . . . . .
H00B H 0.220739 0.272320 0.136764 0.029 Uiso 1 1 calc R U . . .
C00C C 0.5493(6) 0.2828(4) 0.0836(3) 0.0297(10) Uani 1 1 d . . . . .
H00C H 0.500697 0.307627 0.032026 0.036 Uiso 1 1 calc R U . . .
C00D C 0.5401(5) 0.5326(4) 0.5225(3) 0.0269(9) Uani 1 1 d . . . . .
H00A H 0.647496 0.541063 0.545022 0.040 Uiso 1 1 calc R U . . .
H00D H 0.489487 0.477623 0.552688 0.040 Uiso 1 1 calc R U . . .
H00E H 0.479403 0.592544 0.533032 0.040 Uiso 1 1 calc R U . . .
C00E C 0.6969(6) 0.2121(3) 0.2364(3) 0.0309(9) Uani 1 1 d . . . . .
H00F H 0.747454 0.189232 0.288047 0.037 Uiso 1 1 calc R U . . .
C00F C 0.6975(5) 0.4830(3) 0.2077(2) 0.0240(8) Uani 1 1 d . . . . .
H00G H 0.627481 0.480647 0.156664 0.036 Uiso 1 1 calc R U . . .
H00H H 0.760827 0.423041 0.210040 0.036 Uiso 1 1 calc R U . . .
H00I H 0.767459 0.539861 0.202896 0.036 Uiso 1 1 calc R U . . .
C00G C 0.7067(6) 0.2571(4) 0.0830(3) 0.0347(10) Uani 1 1 d . . . . .
H00J H 0.765481 0.263052 0.030264 0.042 Uiso 1 1 calc R U . . .
C00H C 0.8390(5) 0.5294(4) 0.3824(3) 0.0301(11) Uani 1 1 d . . . . .
H00K H 0.898824 0.473101 0.360520 0.045 Uiso 1 1 calc R U . . .
H00L H 0.860829 0.538602 0.444930 0.045 Uiso 1 1 calc R U . . .
H00M H 0.870364 0.588334 0.350053 0.045 Uiso 1 1 calc R U . . .
C00I C 0.7808(6) 0.2225(4) 0.1586(3) 0.0349(11) Uani 1 1 d . . . . .
H00N H 0.889585 0.206031 0.156902 0.042 Uiso 1 1 calc R U . . .
C00J C 0.1355(6) 0.2540(4) 0.3210(3) 0.0304(10) Uani 1 1 d . . . . .
H00O H 0.037098 0.273828 0.297207 0.036 Uiso 1 1 calc R U . . .
C00K C 0.2559(5) 0.4804(4) 0.4172(3) 0.0262(9) Uani 1 1 d . . . . .
H00P H 0.177083 0.473318 0.370642 0.039 Uiso 1 1 calc R U . . .
H00Q H 0.231947 0.538694 0.452211 0.039 Uiso 1 1 calc R U . . .
H00R H 0.253701 0.422351 0.454983 0.039 Uiso 1 1 calc R U . . .
C00L C 0.1456(6) 0.2192(4) 0.4070(3) 0.0344(11) Uani 1 1 d . . . . .
H00S H 0.052781 0.214086 0.441594 0.041 Uiso 1 1 calc R U . . .
C00M C 0.4267(6) 0.1966(4) 0.3929(3) 0.0329(11) Uani 1 1 d . . . . .
H00T H 0.525234 0.178213 0.417532 0.039 Uiso 1 1 calc R U . . .
C00N C 0.2904(8) 0.1921(4) 0.4426(3) 0.0355(10) Uani 1 1 d . . . . .
H00U H 0.295617 0.170231 0.501653 0.043 Uiso 1 1 calc R U . . .
H3 H 0.368(8) 0.497(5) 0.093(4) 0.043 Uiso 1 1 d . U . . .
H1 H 0.132(7) 0.491(4) 0.196(4) 0.043 Uiso 1 1 d . U . . .

loop_
_atom_site_aniso_label
_atom_site_aniso_U_11
_atom_site_aniso_U_22
_atom_site_aniso_U_33
_atom_site_aniso_U_23
_atom_site_aniso_U_13
_atom_site_aniso_U_12
Ga01 0.0186(2) 0.0337(3) 0.0179(2) -0.0013(2) -0.0039(2) 0.0001(2)
N002 0.0144(15) 0.0247(16) 0.0178(16) 0.0015(14) -0.0013(13) 0.0007(13)
N003 0.0163(14) 0.0236(16) 0.0160(16) -0.0016(13) -0.0003(12) 0.0003(13)
C004 0.0187(19) 0.0231(18) 0.0186(17) 0.0011(16) -0.0006(15) 0.0014(15)
C005 0.0181(17) 0.0236(19) 0.0178(18) 0.0013(16) -0.0029(15) 0.0010(15)
C006 0.0179(17) 0.0251(19) 0.017(2) 0.0006(15) -0.0043(15) 0.0000(14)
C007 0.026(2) 0.024(2) 0.030(2) -0.0055(18) 0.0017(18) -0.0047(18)
C008 0.024(2) 0.028(2) 0.024(2) -0.0072(18) 0.0018(17) -0.0056(18)
C009 0.026(2) 0.0233(19) 0.028(2) -0.006(2) 0.002(2) -0.0030(16)
C00A 0.024(2) 0.027(2) 0.0255(19) -0.0073(17) -0.0001(18) -0.0051(18)
C00B 0.0189(17) 0.032(2) 0.0225(19) -0.0050(16) -0.0007(18) -0.0046(17)
C00C 0.027(2) 0.037(3) 0.025(2) -0.010(2) 0.0057(18) -0.0063(19)
C00D 0.0263(19) 0.036(3) 0.0182(19) -0.0013(18) -0.0020(16) 0.0021(18)
C00E 0.025(2) 0.025(2) 0.043(2) -0.0040(19) -0.005(2) -0.0002(19)
C00F 0.0222(18) 0.0300(19) 0.0199(19) -0.0019(16) 0.0047(18) 0.0007(16)
C00G 0.031(2) 0.037(2) 0.037(2) -0.016(2) 0.010(2) -0.007(2)
C00H 0.0176(19) 0.044(3) 0.029(2) -0.001(2) -0.0027(16) -0.0022(18)
C00I 0.021(2) 0.032(2) 0.051(3) -0.013(2) 0.005(2) -0.002(2)
C00J 0.027(2) 0.034(2) 0.030(2) -0.009(2) 0.0056(19) -0.0054(18)
C00K 0.0186(19) 0.036(2) 0.0239(19) -0.0038(18) 0.0044(16) -0.0044(16)
C00L 0.040(3) 0.032(2) 0.032(2) -0.006(2) 0.014(2) -0.008(2)
C00M 0.039(3) 0.031(2) 0.029(2) -0.004(2) -0.005(2) -0.003(2)
C00N 0.052(3) 0.031(2) 0.024(2) -0.0013(18) 0.003(2) -0.006(3)

loop_
_atom_type_symbol
_atom_type_description
_atom_type_scat_dispersion_real
_atom_type_scat_dispersion_imag
_atom_type_scat_source
C C 0.0181 0.0091 'International Tables Vol C Tables 4.2.6.8 and 6.1.1.4'
H H 0.0000 0.0000 'International Tables Vol C Tables 4.2.6.8 and 6.1.1.4'
N N 0.0311 0.0180 'International Tables Vol C Tables 4.2.6.8 and 6.1.1.4'
Ga Ga -1.2846 0.7763 'International Tables Vol C Tables 4.2.6.8 and 6.1.1.4'

loop_
_geom_angle_atom_site_label_1
_geom_angle_atom_site_label_2
_geom_angle_atom_site_label_3
_geom_angle
_geom_angle_site_symmetry_1
_geom_angle_site_symmetry_3
_geom_angle_publ_flag
C006 Ga01 C00B 103.66(16) . . ?
C006 Ga01 H3 109(2) . . ?
C00B Ga01 H3 106(2) . . ?
C006 Ga01 H1 120(2) . . ?
C00B Ga01 H1 114(2) . . ?
H3 Ga01 H1 103(3) . . ?
C006 N002 C005 111.2(3) . . ?
C006 N002 C00K 125.8(3) . . ?
C005 N002 C00K 123.0(3) . . ?
C006 N003 C004 110.9(3) . . ?
C006 N003 C00F 125.8(3) . . ?
C004 N003 C00F 123.3(3) . . ?
C005 C004 N003 106.4(3) . . ?
C005 C004 C00H 131.3(4) . . ?
N003 C004 C00H 122.3(4) . . ?
C004 C005 N002 106.1(4) . . ?
C004 C005 C00D 131.5(4) . . ?
N002 C005 C00D 122.5(4) . . ?
N003 C006 N002 105.5(3) . . ?
N003 C006 Ga01 127.9(3) . . ?
N002 C006 Ga01 126.6(3) . . ?
C00E C007 C008 120.7(4) . . ?
C00E C007 C009 131.4(5) . . ?
C008 C007 C009 107.9(4) . . ?
C00C C008 C007 119.7(4) . . ?
C00C C008 C00B 130.5(4) . . ?
C007 C008 C00B 109.7(4) . . ?
C00M C009 C00A 120.2(4) . . ?
C00M C009 C007 131.7(4) . . ?
C00A C009 C007 108.1(4) . . ?
C00J C00A C009 120.4(4) . . ?
C00J C00A C00B 130.2(4) . . ?
C009 C00A C00B 109.3(4) . . ?
C008 C00B C00A 103.9(4) . . ?
C008 C00B Ga01 106.5(3) . . ?
C00A C00B Ga01 105.6(3) . . ?
C008 C00B H00B 113.3 . . ?
C00A C00B H00B 113.3 . . ?
Ga01 C00B H00B 113.3 . . ?
C00G C00C C008 119.3(5) . . ?
C00G C00C H00C 120.4 . . ?
C008 C00C H00C 120.4 . . ?
C005 C00D H00A 109.5 . . ?
C005 C00D H00D 109.5 . . ?
H00A C00D H00D 109.5 . . ?
C005 C00D H00E 109.5 . . ?
H00A C00D H00E 109.5 . . ?
H00D C00D H00E 109.5 . . ?
C00I C00E C007 118.7(5) . . ?
C00I C00E H00F 120.7 . . ?
C007 C00E H00F 120.7 . . ?
N003 C00F H00G 109.5 . . ?
N003 C00F H00H 109.5 . . ?
H00G C00F H00H 109.5 . . ?
N003 C00F H00I 109.5 . . ?
H00G C00F H00I 109.5 . . ?
H00H C00F H00I 109.5 . . ?
C00C C00G C00I 121.1(5) . . ?
C00C C00G H00J 119.4 . . ?
C00I C00G H00J 119.4 . . ?
C004 C00H H00K 109.5 . . ?
C004 C00H H00L 109.5 . . ?
H00K C00H H00L 109.5 . . ?
C004 C00H H00M 109.5 . . ?
H00K C00H H00M 109.5 . . ?
H00L C00H H00M 109.5 . . ?
C00E C00I C00G 120.5(5) . . ?
C00E C00I H00N 119.7 . . ?
C00G C00I H00N 119.7 . . ?
C00A C00J C00L 118.9(5) . . ?
C00A C00J H00O 120.6 . . ?
C00L C00J H00O 120.6 . . ?
N002 C00K H00P 109.5 . . ?
N002 C00K H00Q 109.5 . . ?
H00P C00K H00Q 109.5 . . ?
N002 C00K H00R 109.5 . . ?
H00P C00K H00R 109.5 . . ?
H00Q C00K H00R 109.5 . . ?
C00N C00L C00J 120.6(4) . . ?
C00N C00L H00S 119.7 . . ?
C00J C00L H00S 119.7 . . ?
C00N C00M C009 119.2(5) . . ?
C00N C00M H00T 120.4 . . ?
C009 C00M H00T 120.4 . . ?
C00M C00N C00L 120.8(4) . . ?
C00M C00N H00U 119.6 . . ?
C00L C00N H00U 119.6 . . ?

loop_
_geom_bond_atom_site_label_1
_geom_bond_atom_site_label_2
_geom_bond_distance
_geom_bond_site_symmetry_2
_geom_bond_publ_flag
Ga01 C006 2.055(4) . ?
Ga01 C00B 2.084(4) . ?
Ga01 H3 1.78(6) . ?
Ga01 H1 1.47(6) . ?
N002 C006 1.340(5) . ?
N002 C005 1.389(5) . ?
N002 C00K 1.462(5) . ?
N003 C006 1.336(5) . ?
N003 C004 1.393(5) . ?
N003 C00F 1.460(5) . ?
C004 C005 1.352(6) . ?
C004 C00H 1.486(6) . ?
C005 C00D 1.486(6) . ?
C007 C00E 1.397(7) . ?
C007 C008 1.412(7) . ?
C007 C009 1.462(6) . ?
C008 C00C 1.396(7) . ?
C008 C00B 1.473(6) . ?
C009 C00M 1.398(7) . ?
C009 C00A 1.407(6) . ?
C00A C00J 1.393(6) . ?
C00A C00B 1.489(6) . ?
C00B H00B 1.0000 . ?
C00C C00G 1.380(7) . ?
C00C H00C 0.9500 . ?
C00D H00A 0.9800 . ?
C00D H00D 0.9800 . ?
C00D H00E 0.9800 . ?
C00E C00I 1.391(7) . ?
C00E H00F 0.9500 . ?
C00F H00G 0.9800 . ?
C00F H00H 0.9800 . ?
C00F H00I 0.9800 . ?
C00G C00I 1.395(8) . ?
C00G H00J 0.9500 . ?
C00H H00K 0.9800 . ?
C00H H00L 0.9800 . ?
C00H H00M 0.9800 . ?
C00I H00N 0.9500 . ?
C00J C00L 1.398(7) . ?
C00J H00O 0.9500 . ?
C00K H00P 0.9800 . ?
C00K H00Q 0.9800 . ?
C00K H00R 0.9800 . ?
C00L C00N 1.393(8) . ?
C00L H00S 0.9500 . ?
C00M C00N 1.384(8) . ?
C00M H00T 0.9500 . ?
C00N H00U 0.9500 . ?

loop_
_geom_torsion_atom_site_label_1
_geom_torsion_atom_site_label_2
_geom_torsion_atom_site_label_3
_geom_torsion_atom_site_label_4
_geom_torsion
_geom_torsion_site_symmetry_1
_geom_torsion_site_symmetry_2
_geom_torsion_site_symmetry_3
_geom_torsion_site_symmetry_4
_geom_torsion_publ_flag
C006 N003 C004 C005 -1.0(5) . . . . ?
C00F N003 C004 C005 -179.4(4) . . . . ?
C006 N003 C004 C00H 179.8(4) . . . . ?
C00F N003 C004 C00H 1.5(6) . . . . ?
N003 C004 C005 N002 1.1(5) . . . . ?
C00H C004 C005 N002 -179.9(5) . . . . ?
N003 C004 C005 C00D -178.0(4) . . . . ?
C00H C004 C005 C00D 1.0(8) . . . . ?
C006 N002 C005 C004 -0.9(5) . . . . ?
C00K N002 C005 C004 177.5(4) . . . . ?
C006 N002 C005 C00D 178.4(4) . . . . ?
C00K N002 C005 C00D -3.3(6) . . . . ?
C004 N003 C006 N002 0.5(5) . . . . ?
C00F N003 C006 N002 178.8(4) . . . . ?
C004 N003 C006 Ga01 178.0(3) . . . . ?
C00F N003 C006 Ga01 -3.7(6) . . . . ?
C005 N002 C006 N003 0.2(5) . . . . ?
C00K N002 C006 N003 -178.1(4) . . . . ?
C005 N002 C006 Ga01 -177.3(3) . . . . ?
C00K N002 C006 Ga01 4.4(6) . . . . ?
C00E C007 C008 C00C 1.0(7) . . . . ?
C009 C007 C008 C00C -177.8(4) . . . . ?
C00E C007 C008 C00B -175.7(4) . . . . ?
C009 C007 C008 C00B 5.5(5) . . . . ?
C00E C007 C009 C00M 0.8(8) . . . . ?
C008 C007 C009 C00M 179.4(5) . . . . ?
C00E C007 C009 C00A -177.8(5) . . . . ?
C008 C007 C009 C00A 0.8(5) . . . . ?
C00M C009 C00A C00J -2.5(7) . . . . ?
C007 C009 C00A C00J 176.3(4) . . . . ?
C00M C009 C00A C00B 174.5(4) . . . . ?
C007 C009 C00A C00B -6.7(5) . . . . ?
C00C C008 C00B C00A 174.5(5) . . . . ?
C007 C008 C00B C00A -9.2(5) . . . . ?
C00C C008 C00B Ga01 -74.2(5) . . . . ?
C007 C008 C00B Ga01 102.1(4) . . . . ?
C00J C00A C00B C008 -173.7(4) . . . . ?
C009 C00A C00B C008 9.7(5) . . . . ?
C00J C00A C00B Ga01 74.4(5) . . . . ?
C009 C00A C00B Ga01 -102.2(3) . . . . ?
C007 C008 C00C C00G 0.5(7) . . . . ?
C00B C008 C00C C00G 176.4(4) . . . . ?
C008 C007 C00E C00I -1.6(7) . . . . ?
C009 C007 C00E C00I 176.9(4) . . . . ?
C008 C00C C00G C00I -1.4(7) . . . . ?
C007 C00E C00I C00G 0.7(7) . . . . ?
C00C C00G C00I C00E 0.8(7) . . . . ?
C009 C00A C00J C00L 0.6(7) . . . . ?
C00B C00A C00J C00L -175.7(4) . . . . ?
C00A C00J C00L C00N 1.4(7) . . . . ?
C00A C009 C00M C00N 2.3(7) . . . . ?
C007 C009 C00M C00N -176.1(5) . . . . ?
C009 C00M C00N C00L -0.2(7) . . . . ?
C00J C00L C00N C00M -1.6(8) . . . . ?
